data_4112100
loop_
_publ_author_name
'Yutaka Matsuo'
'Hiroyuki Isobe'
'Takatsugu Tanaka'
'Yasujiro Murata'
'Michihisa Murata'
'Koichi Komatsu'
'Eiichi Nakamura'

_publ_contact_author 'NAKAMURA, Eiichi'
_publ_contact_author_email nakamura@chem.s.u-tokyo.ac.jp
_publ_section_title
;
 Organic and Organometallic Derivatives of Dihydrogen-Encapsulated
 [60]Fullerene
;
_journal_name_full 'Journal of the American Chemical Society'
_journal_page_first 17148
_journal_page_last 17149
_journal_paper_doi 10.1021/ja056077a
_journal_volume 127
_journal_year 2005
_chemical_compound_source 'synthesis as described'
_chemical_formula_moiety 'C114 H74.6 K1 O6'
_chemical_formula_sum 'C114 H74.6 K O6'
_chemical_formula_weight 3158.92
_chemical_name_systematic
;
 [K(thf)6][H2C60Ph5]_K(H2C60Ph5)(thf)3_(THF)3
;
_space_group_IT_number 15
_symmetry_cell_setting monoclinic
_symmetry_Int_Tables_number 15
_symmetry_space_group_name_Hall '-C 2yc'
_symmetry_space_group_name_H-M 'C 1 2/c 1'
_atom_sites_solution_hydrogens geom
_atom_sites_solution_primary direct
_atom_sites_solution_secondary difmap
_audit_creation_date 2005-02-28T22:00:16-00:00
_cell_angle_alpha 90
_cell_angle_beta 98.740(5)
_cell_angle_gamma 90
_cell_formula_units_Z 8
_cell_length_a 23.698(3)
_cell_length_b 14.500(2)
_cell_length_c 43.921(5)
_cell_measurement_reflns_used 57742
_cell_measurement_temperature 143(2)
_cell_measurement_theta_max 25.69
_cell_measurement_theta_min 2.06
_cell_measurement_wavelength 0.71073
_cell_volume 14917(3)
_computing_cell_refinement Scalepack(HKL)
_computing_data_collection Xpress(MacScience)
_computing_data_reduction 'Denzo and Scalepack(HKL)'
_computing_molecular_graphics 'Ortep-3 for Windows (Farrugia, 1997)'
_computing_structure_refinement 'SHELXL-97 (Sheldrick, 1997)'
_computing_structure_solution 'SHELXS-86 (Sheldrick, 1986)'
_diffrn_ambient_temperature 143(2)
_diffrn_measured_fraction_theta_full 0.968
_diffrn_measured_fraction_theta_max 0.968
_diffrn_radiation_monochromator graphite
_diffrn_radiation_probe x-ray
_diffrn_radiation_type MoK\a
_diffrn_radiation_wavelength 0.71073
_diffrn_reflns_av_R_equivalents 0
_diffrn_reflns_av_unetI/netI 0.1075
_diffrn_reflns_limit_h_max 28
_diffrn_reflns_limit_h_min 0
_diffrn_reflns_limit_k_max 17
_diffrn_reflns_limit_k_min 0
_diffrn_reflns_limit_l_max 51
_diffrn_reflns_limit_l_min -53
_diffrn_reflns_number 13738
_diffrn_reflns_theta_full 25.69
_diffrn_reflns_theta_max 25.69
_diffrn_reflns_theta_min 2.08
_exptl_absorpt_coefficient_mu 0.14
_exptl_absorpt_correction_type none
_exptl_crystal_colour orange
_exptl_crystal_density_diffrn 1.407
_exptl_crystal_description prism
_exptl_crystal_F_000 6605
_exptl_crystal_size_max 0.80
_exptl_crystal_size_mid 0.52
_exptl_crystal_size_min 0.14
_refine_diff_density_max 0.779
_refine_diff_density_min -0.534
_refine_diff_density_rms 0.092
_refine_ls_extinction_coef 0.00012(10)
_refine_ls_extinction_expression Fc^*^=kFc[1+0.001xFc^2^\l^3^/sin(2\q)]^-1/4^
_refine_ls_extinction_method SHELXL
_refine_ls_goodness_of_fit_ref 1.163
_refine_ls_hydrogen_treatment mixed
_refine_ls_matrix_type full
_refine_ls_number_parameters 992
_refine_ls_number_reflns 13738
_refine_ls_number_restraints 0
_refine_ls_restrained_S_all 1.163
_refine_ls_R_factor_all 0.2623
_refine_ls_R_factor_gt 0.1348
_refine_ls_shift/su_max 0.003
_refine_ls_shift/su_mean 0
_refine_ls_structure_factor_coef Fsqd
_refine_ls_weighting_details 'calc w=1/[\s^2^(Fo^2^)+(0.2000P)^2^+0.0000P] where P=(Fo^2^+2Fc^2^)/3'
_refine_ls_weighting_scheme calc
_refine_ls_wR_factor_gt 0.342
_refine_ls_wR_factor_ref 0.4264
_reflns_number_gt 5365
_reflns_number_total 13738
_reflns_threshold_expression >2sigma(I)
_cod_data_source_file ja056077asi20051019_073643.cif
_cod_data_source_block H2KC60Ph5
_cod_original_cell_volume 14916.8(9)
_cod_original_sg_symbol_H-M 'C 2/c'
_cod_original_formula_sum 'C114 H74.6 K1 O6'
_cod_database_code 4112100

loop_
_symmetry_equiv_pos_as_xyz
'x, y, z'
'-x, y, -z+1/2'
'x+1/2, y+1/2, z'
'-x+1/2, y+1/2, -z+1/2'
'-x, -y, -z'
'x, -y, z-1/2'
'-x+1/2, -y+1/2, -z'
'x+1/2, -y+1/2, z-1/2'

loop_
_atom_site_label
_atom_site_type_symbol
_atom_site_fract_x
_atom_site_fract_y
_atom_site_fract_z
_atom_site_U_iso_or_equiv
_atom_site_adp_type
_atom_site_occupancy
_atom_site_symmetry_multiplicity
_atom_site_calc_flag
_atom_site_refinement_flags
_atom_site_disorder_assembly
_atom_site_disorder_group
K1 K 0.37228(17) 0.5016(3) 0.70777(9) 0.0747(11) Uani 0.5 1 d P . 1
K2 K 0 0 0.5 0.1173(15) Uani 1 2 d S . 1
C1 C 0.2074(3) 0.4517(5) 0.65068(14) 0.0415(15) Uani 1 1 d . A 1
C2 C 0.2049(3) 0.5487(5) 0.65222(13) 0.0397(15) Uani 1 1 d . A 1
C3 C 0.1851(3) 0.5825(4) 0.62235(14) 0.0415(16) Uani 1 1 d . A 1
C4 C 0.1736(3) 0.5057(5) 0.60241(13) 0.0423(15) Uani 1 1 d . A 1
C5 C 0.1879(3) 0.4251(4) 0.61993(13) 0.0405(15) Uani 1 1 d . A 1
C6 C 0.2073(3) 0.3894(4) 0.67822(13) 0.0391(15) Uani 1 1 d . A 1
C7 C 0.2047(3) 0.6022(4) 0.68167(13) 0.0402(15) Uani 1 1 d . A 1
C8 C 0.1595(3) 0.6768(5) 0.61601(14) 0.0413(15) Uani 1 1 d . A 1
C9 C 0.1347(3) 0.5090(5) 0.57241(14) 0.0459(16) Uani 1 1 d . A 1
C10 C 0.1647(3) 0.3309(4) 0.61056(13) 0.0412(15) Uani 1 1 d . A 1
C11 C 0.1798(3) 0.4431(5) 0.70214(14) 0.0449(16) Uani 1 1 d . A 1
C12 C 0.1783(3) 0.5373(5) 0.70349(14) 0.0451(16) Uani 1 1 d . A 1
C13 C 0.1561(3) 0.6739(5) 0.67413(15) 0.0453(16) Uani 1 1 d . A 1
C14 C 0.1361(3) 0.7069(5) 0.64544(14) 0.0460(17) Uani 1 1 d . A 1
C15 C 0.1025(3) 0.6628(5) 0.59358(15) 0.0480(17) Uani 1 1 d . A 1
C16 C 0.0929(3) 0.5891(5) 0.57458(15) 0.0479(17) Uani 1 1 d . A 1
C17 C 0.0948(3) 0.4250(5) 0.57194(14) 0.0485(17) Uani 1 1 d . A 1
C18 C 0.1078(3) 0.3463(5) 0.58878(14) 0.0449(17) Uani 1 1 d . A 1
C19 C 0.1426(3) 0.2890(4) 0.63899(14) 0.0422(16) Uani 1 1 d . A 1
C20 C 0.1617(3) 0.3150(5) 0.66889(14) 0.0429(16) Uani 1 1 d . A 1
C21 C 0.1335(3) 0.3905(5) 0.71094(15) 0.0519(18) Uani 1 1 d . A 1
C22 C 0.1311(3) 0.5830(5) 0.71433(15) 0.0521(18) Uani 1 1 d . A 1
C23 C 0.1173(3) 0.6652(5) 0.69654(16) 0.0523(18) Uani 1 1 d . A 1
C24 C 0.0769(3) 0.7320(5) 0.63762(16) 0.0519(18) Uani 1 1 d . A 1
C25 C 0.0566(3) 0.7051(5) 0.60622(15) 0.0499(18) Uani 1 1 d . A 1
C26 C 0.0346(3) 0.5546(5) 0.56665(15) 0.0520(19) Uani 1 1 d . A 1
C27 C 0.0356(3) 0.4549(5) 0.56517(16) 0.0536(19) Uani 1 1 d . A 1
C28 C 0.0633(3) 0.2948(5) 0.59980(16) 0.0492(18) Uani 1 1 d . A 1
C29 C 0.0840(3) 0.2607(5) 0.63033(16) 0.0468(17) Uani 1 1 d . A 1
C30 C 0.1228(3) 0.3124(5) 0.69070(15) 0.0494(17) Uani 1 1 d . A 1
C31 C 0.0896(3) 0.4340(6) 0.72350(15) 0.057(2) Uani 1 1 d . A 1
C32 C 0.0882(3) 0.5314(6) 0.72495(15) 0.0530(19) Uani 1 1 d . A 1
C33 C 0.0603(3) 0.6944(5) 0.68992(16) 0.056(2) Uani 1 1 d . A 1
C34 C 0.0400(3) 0.7285(5) 0.65969(18) 0.058(2) Uani 1 1 d . A 1
C35 C 0.0006(3) 0.6763(6) 0.59780(18) 0.059(2) Uani 1 1 d . A 1
C36 C -0.0105(3) 0.5977(6) 0.57752(17) 0.057(2) Uani 1 1 d . A 1
C37 C -0.0069(3) 0.4028(5) 0.57460(17) 0.056(2) Uani 1 1 d . A 1
C38 C 0.0063(3) 0.3206(6) 0.59211(18) 0.061(2) Uani 1 1 d . A 1
C39 C 0.0474(3) 0.2534(5) 0.65232(19) 0.060(2) Uani 1 1 d . A 1
C40 C 0.0668(3) 0.2796(5) 0.68325(16) 0.0534(19) Uani 1 1 d . A 1
C41 C 0.0315(4) 0.3984(6) 0.71449(19) 0.064(2) Uani 1 1 d . A 1
C42 C 0.0292(4) 0.5617(6) 0.71744(17) 0.061(2) Uani 1 1 d . A 1
C43 C 0.0154(3) 0.6403(6) 0.70026(18) 0.061(2) Uani 1 1 d . A 1
C44 C -0.0185(3) 0.6957(6) 0.65069(19) 0.064(2) Uani 1 1 d . A 1
C45 C -0.0380(3) 0.6707(6) 0.62143(19) 0.062(2) Uani 1 1 d . A 1
C46 C -0.0559(3) 0.5440(6) 0.58782(19) 0.064(2) Uani 1 1 d . A 1
C47 C -0.0547(3) 0.4485(6) 0.5863(2) 0.064(2) Uani 1 1 d . A 1
C48 C -0.0318(3) 0.3142(6) 0.6155(2) 0.063(2) Uani 1 1 d . A 1
C49 C -0.0125(3) 0.2815(5) 0.64433(19) 0.059(2) Uani 1 1 d . A 1
C50 C 0.0206(3) 0.3248(6) 0.69511(18) 0.061(2) Uani 1 1 d . A 1
C51 C -0.0059(4) 0.4790(6) 0.71105(18) 0.064(2) Uani 1 1 d . A 1
C52 C -0.0336(4) 0.6407(6) 0.67617(19) 0.065(2) Uani 1 1 d . A 1
C53 C -0.0724(3) 0.5878(6) 0.6150(2) 0.067(2) Uani 1 1 d . A 1
C54 C -0.0695(3) 0.3948(7) 0.6115(2) 0.067(2) Uani 1 1 d . A 1
C55 C -0.0277(3) 0.3268(6) 0.6712(2) 0.065(2) Uani 1 1 d . A 1
C56 C -0.0525(4) 0.4803(7) 0.6880(2) 0.072(3) Uani 1 1 d . A 1
C57 C -0.0661(3) 0.5638(7) 0.6699(2) 0.071(2) Uani 1 1 d . A 1
C58 C -0.0868(3) 0.5358(7) 0.6391(2) 0.073(2) Uani 1 1 d . A 1
C59 C -0.0851(3) 0.4370(7) 0.6368(2) 0.071(2) Uani 1 1 d . A 1
C60 C -0.0637(4) 0.4008(7) 0.6673(2) 0.073(2) Uani 1 1 d . A 1
C61 C 0.2649(3) 0.3500(5) 0.69150(14) 0.0420(16) Uani 1 1 d . A 1
C62 C 0.3087(4) 0.3421(9) 0.6746(2) 0.107(4) Uani 1 1 d . A 1
H62 H 0.3028 0.3609 0.6537 0.128 Uiso 1 1 calc R A 1
C63 C 0.3621(5) 0.3069(10) 0.6876(3) 0.133(5) Uani 1 1 d . A 1
H63 H 0.3918 0.304 0.6754 0.16 Uiso 1 1 calc R A 1
C64 C 0.3725(4) 0.2772(6) 0.71705(19) 0.069(2) Uani 1 1 d . A 1
H64 H 0.4091 0.2562 0.7263 0.082 Uiso 1 1 calc R A 1
C65 C 0.3295(4) 0.2790(9) 0.7319(3) 0.114(4) Uani 1 1 d . A 1
H65 H 0.3342 0.2524 0.7519 0.137 Uiso 1 1 calc R A 1
C66 C 0.2766(4) 0.3172(9) 0.7204(2) 0.116(5) Uani 1 1 d . A 1
H66 H 0.2481 0.3203 0.7334 0.139 Uiso 1 1 calc R A 1
C67 C 0.2619(3) 0.6438(5) 0.69543(14) 0.0474(17) Uani 1 1 d . A 1
C68 C 0.3003(3) 0.6696(6) 0.67657(19) 0.066(2) Uani 1 1 d . A 1
H68 H 0.2913 0.6604 0.655 0.079 Uiso 1 1 calc R A 1
C69 C 0.3521(4) 0.7092(7) 0.6888(2) 0.083(3) Uani 1 1 d . A 1
H69 H 0.3776 0.7293 0.6754 0.1 Uiso 1 1 calc R A 1
C70 C 0.3670(4) 0.7196(6) 0.7203(2) 0.074(3) Uani 1 1 d . A 1
H70 H 0.4027 0.7454 0.7288 0.089 Uiso 1 1 calc R A 1
C71 C 0.3299(4) 0.6925(8) 0.7385(2) 0.095(3) Uani 1 1 d . A 1
H71 H 0.3396 0.7 0.7601 0.114 Uiso 1 1 calc R A 1
C72 C 0.2773(4) 0.6535(7) 0.72673(18) 0.073(3) Uani 1 1 d . A 1
H72 H 0.2522 0.6336 0.7403 0.088 Uiso 1 1 calc R A 1
C73 C 0.1993(3) 0.7474(5) 0.60485(14) 0.0460(17) Uani 1 1 d . A 1
C74 C 0.2256(4) 0.8156(6) 0.62356(18) 0.076(3) Uani 1 1 d . A 1
H74 H 0.2171 0.8206 0.644 0.092 Uiso 1 1 calc R A 1
C75 C 0.2635(4) 0.8769(7) 0.6142(2) 0.085(3) Uani 1 1 d . A 1
H75 H 0.2813 0.9226 0.6279 0.102 Uiso 1 1 calc R A 1
C76 C 0.2751(4) 0.8707(6) 0.58481(19) 0.075(3) Uani 1 1 d . A 1
H76 H 0.3013 0.9126 0.578 0.09 Uiso 1 1 calc R A 1
C77 C 0.2496(4) 0.8053(7) 0.5650(2) 0.078(3) Uani 1 1 d . A 1
H77 H 0.2581 0.8012 0.5446 0.093 Uiso 1 1 calc R A 1
C78 C 0.2106(4) 0.7445(6) 0.57522(18) 0.071(2) Uani 1 1 d . A 1
H78 H 0.1917 0.7003 0.5613 0.085 Uiso 1 1 calc R A 1
C79 C 0.1640(3) 0.5122(5) 0.54298(15) 0.0491(17) Uani 1 1 d . A 1
C80 C 0.1339(4) 0.5295(6) 0.51437(16) 0.067(2) Uani 1 1 d . A 1
H80 H 0.0941 0.5418 0.5124 0.081 Uiso 1 1 calc R A 1
C81 C 0.1597(5) 0.5294(7) 0.48862(18) 0.083(3) Uani 1 1 d . A 1
H81 H 0.138 0.5426 0.4691 0.099 Uiso 1 1 calc R A 1
C82 C 0.2167(5) 0.5105(6) 0.49077(18) 0.072(2) Uani 1 1 d . A 1
H82 H 0.2344 0.5089 0.4728 0.087 Uiso 1 1 calc R A 1
C83 C 0.2479(5) 0.4941(7) 0.51886(19) 0.094(3) Uani 1 1 d . A 1
H83 H 0.2876 0.4815 0.5206 0.113 Uiso 1 1 calc R A 1
C84 C 0.2210(4) 0.4957(7) 0.54562(18) 0.089(3) Uani 1 1 d . A 1
H84 H 0.2428 0.4853 0.5653 0.106 Uiso 1 1 calc R A 1
C85 C 0.2059(3) 0.2675(4) 0.59751(15) 0.0463(17) Uani 1 1 d . A 1
C86 C 0.2085(4) 0.2663(7) 0.56624(18) 0.082(3) Uani 1 1 d . A 1
H86 H 0.1826 0.3022 0.5525 0.098 Uiso 1 1 calc R A 1
C87 C 0.2499(4) 0.2114(8) 0.5550(2) 0.092(3) Uani 1 1 d . A 1
H87 H 0.2522 0.2125 0.5336 0.111 Uiso 1 1 calc R A 1
C88 C 0.2865(4) 0.1572(6) 0.57376(19) 0.066(2) Uani 1 1 d . A 1
H88 H 0.3142 0.1205 0.5658 0.08 Uiso 1 1 calc R A 1
C89 C 0.2825(4) 0.1569(7) 0.6042(2) 0.079(3) Uani 1 1 d . A 1
H89 H 0.3071 0.1182 0.6177 0.094 Uiso 1 1 calc R A 1
C90 C 0.2429(4) 0.2120(6) 0.6160(2) 0.073(2) Uani 1 1 d . A 1
H90 H 0.2417 0.2109 0.6375 0.087 Uiso 1 1 calc R A 1
C101 C -0.1283(6) 0.1405(10) 0.4954(3) 0.128(4) Uiso 1 1 d . B 1
H10A H -0.156 0.0951 0.485 0.154 Uiso 1 1 calc R B 1
H10B H -0.1093 0.1714 0.4796 0.154 Uiso 1 1 calc R B 1
C102 C -0.1580(6) 0.2094(10) 0.5123(3) 0.138(5) Uiso 1 1 d . B 1
H10C H -0.1689 0.2646 0.4995 0.166 Uiso 1 1 calc R B 1
H10D H -0.1926 0.1828 0.519 0.166 Uiso 1 1 calc R B 1
C103 C -0.1148(6) 0.2320(10) 0.5388(3) 0.146(5) Uiso 1 1 d . B 1
H10E H -0.1331 0.2518 0.5565 0.175 Uiso 1 1 calc R B 1
H10F H -0.0896 0.2822 0.5335 0.175 Uiso 1 1 calc R B 1
C104 C -0.0812(7) 0.1441(11) 0.5462(3) 0.158(6) Uiso 1 1 d . B 1
H10G H -0.0405 0.1577 0.5538 0.189 Uiso 1 1 calc R B 1
H10H H -0.0971 0.1075 0.5619 0.189 Uiso 1 1 calc R B 1
C105 C 0.0647(9) -0.0687(14) 0.5775(4) 0.197(8) Uiso 1 1 d . C 1
H10I H 0.0899 -0.1199 0.573 0.236 Uiso 1 1 calc R C 1
H10J H 0.026 -0.0936 0.5783 0.236 Uiso 1 1 calc R C 1
C106 C 0.0878(7) -0.0232(11) 0.6070(4) 0.149(5) Uiso 1 1 d . C 1
H10K H 0.0578 0.0111 0.6156 0.179 Uiso 1 1 calc R C 1
H10L H 0.1057 -0.0684 0.6225 0.179 Uiso 1 1 calc R C 1
C107 C 0.1271(8) 0.0345(13) 0.5980(4) 0.178(7) Uiso 1 1 d . C 1
H10M H 0.1646 0.0031 0.5997 0.213 Uiso 1 1 calc R C 1
H10N H 0.1316 0.0898 0.6114 0.213 Uiso 1 1 calc R C 1
C108 C 0.1074(7) 0.0623(11) 0.5655(3) 0.145(5) Uiso 1 1 d . C 1
H10O H 0.0935 0.1267 0.5644 0.174 Uiso 1 1 calc R C 1
H10P H 0.1387 0.0565 0.553 0.174 Uiso 1 1 calc R C 1
C109 C 0.0208(8) 0.2406(15) 0.4902(4) 0.187(7) Uiso 1 1 d . D 1
H10Q H -0.0045 0.2605 0.4713 0.224 Uiso 1 1 calc R D 1
H10R H -0.0024 0.233 0.507 0.224 Uiso 1 1 calc R D 1
C110 C 0.0630(7) 0.3022(12) 0.4982(4) 0.164(6) Uiso 1 1 d . D 1
H11A H 0.0749 0.3025 0.5208 0.197 Uiso 1 1 calc R D 1
H11B H 0.0502 0.3649 0.4915 0.197 Uiso 1 1 calc R D 1
C111 C 0.1101(7) 0.2733(11) 0.4827(3) 0.148(5) Uiso 1 1 d . D 1
H11C H 0.106 0.3003 0.4618 0.177 Uiso 1 1 calc R D 1
H11D H 0.1469 0.2942 0.4945 0.177 Uiso 1 1 calc R D 1
C112 C 0.1085(9) 0.1778(15) 0.4810(5) 0.199(8) Uiso 1 1 d . D 1
H11E H 0.1362 0.1497 0.4976 0.238 Uiso 1 1 calc R D 1
H11F H 0.1169 0.1558 0.4609 0.238 Uiso 1 1 calc R D 1
C113 C 0.0448(10) 0.0714(16) 0.7201(5) 0.108(7) Uiso 0.5 1 d P . 1
H11G H 0.0252 0.0934 0.7371 0.13 Uiso 1 1 calc R . 1
H11H H 0.0688 0.1227 0.7145 0.13 Uiso 1 1 calc R . 1
C114 C 0.0079(8) 0.0532(12) 0.6974(4) 0.170(6) Uiso 1 1 d . . 1
H11I H 0.0093 0.0989 0.6808 0.204 Uiso 1 1 calc R . 1
H11J H -0.0308 0.0544 0.7033 0.204 Uiso 1 1 calc R . 1
C115 C 0.0219(13) -0.044(2) 0.6865(7) 0.155(11) Uiso 0.5 1 d P . 1
H11K H -0.0106 -0.0866 0.6865 0.186 Uiso 1 1 calc R . 1
H11L H 0.0334 -0.0423 0.6658 0.186 Uiso 1 1 calc R . 1
C116 C 0.0704(8) -0.0676(13) 0.7107(4) 0.179(7) Uiso 1 1 d . . 1
H11M H 0.0616 -0.1255 0.7209 0.215 Uiso 1 1 calc R . 1
H11N H 0.1049 -0.0784 0.7009 0.215 Uiso 1 1 calc R . 1
C119 C -0.1618(6) 0.0173(9) 0.6128(4) 0.153(6) Uani 1 1 d . . 1
H11O H -0.2022 0.0157 0.616 0.184 Uiso 1 1 calc R . 1
H11P H -0.1544 0.0755 0.6023 0.184 Uiso 1 1 calc R . 1
C120 C -0.1473(6) -0.0634(11) 0.5953(3) 0.139(5) Uiso 1 1 d . . 1
H12A H -0.1722 -0.1163 0.5984 0.167 Uiso 1 1 calc R . 1
H12B H -0.1516 -0.0492 0.573 0.167 Uiso 1 1 calc R . 1
C121 C -0.0891(8) -0.0832(14) 0.6074(4) 0.178(7) Uiso 1 1 d . . 1
H12C H -0.087 -0.1411 0.6194 0.213 Uiso 1 1 calc R . 1
H12D H -0.067 -0.0916 0.5902 0.213 Uiso 1 1 calc R . 1
C122 C -0.0667(6) -0.0140(15) 0.6254(6) 0.242(12) Uani 1 1 d . . 1
H12E H -0.0595 0.0409 0.6132 0.29 Uiso 1 1 calc R . 1
H12F H -0.0308 -0.0327 0.6385 0.29 Uiso 1 1 calc R . 1
C123 C 0.2369(8) -0.0751(13) 0.7073(4) 0.174(6) Uiso 1 1 d . E 1
H12G H 0.2348 -0.1424 0.7035 0.209 Uiso 1 1 calc R E 1
H12H H 0.2289 -0.0634 0.7284 0.209 Uiso 1 1 calc R E 1
C124 C 0.2933(7) -0.0407(12) 0.7039(4) 0.159(6) Uiso 1 1 d . E 1
H12I H 0.3174 -0.0348 0.7243 0.191 Uiso 1 1 calc R E 1
H12J H 0.3124 -0.0828 0.691 0.191 Uiso 1 1 calc R E 1
C125 C 0.2838(7) 0.0489(12) 0.6893(4) 0.167(6) Uiso 1 1 d . E 1
H12K H 0.3 0.0514 0.6698 0.2 Uiso 1 1 calc R E 1
H12L H 0.3009 0.0988 0.7031 0.2 Uiso 1 1 calc R E 1
C126 C 0.2203(8) 0.0561(13) 0.6835(4) 0.172(6) Uiso 1 1 d . E 1
H12M H 0.2071 0.0988 0.6985 0.207 Uiso 1 1 calc R E 1
H12N H 0.2075 0.0803 0.6625 0.207 Uiso 1 1 calc R E 1
O1 O -0.0875(4) 0.0958(6) 0.51709(19) 0.145(3) Uani 1 1 d . B 1
O2 O 0.0629(4) 0.0008(5) 0.5551(2) 0.124(3) Uani 1 1 d . C 1
O3 O 0.0493(5) 0.1563(7) 0.4850(3) 0.202(5) Uani 1 1 d . D 1
O4A O 0.0811(6) -0.0032(9) 0.7312(3) 0.087(4) Uiso 0.5 1 d P . 1
O5A O -0.1176(6) 0.0055(9) 0.6461(3) 0.082(3) Uiso 0.5 1 d P . 1
O6 O 0.1983(7) -0.0305(12) 0.6864(4) 0.227(6) Uiso 1 1 d . E 1
C117 C 0.0749(13) 0.037(2) 0.6979(7) 0.135(9) Uiso 0.5 1 d P F 2
C118 C 0.0180(11) -0.0887(16) 0.7195(5) 0.099(6) Uiso 0.5 1 d P G 2
O4B O -0.0181(6) -0.0082(9) 0.7098(3) 0.087(4) Uiso 0.5 1 d P G 2
O5B O -0.1127(18) 0.055(3) 0.6228(8) 0.248(13) Uiso 0.5 1 d P H 2
H1 H 0.065(2) 0.497(3) 0.6460(12) 0.11(2) Uiso 1.6 1 d P . .

loop_
_atom_site_aniso_label
_atom_site_aniso_U_11
_atom_site_aniso_U_22
_atom_site_aniso_U_33
_atom_site_aniso_U_23
_atom_site_aniso_U_13
_atom_site_aniso_U_12
K1 0.068(2) 0.069(2) 0.085(3) -0.002(2) 0.0040(19) 0.002(2)
K2 0.100(3) 0.0567(19) 0.174(4) 0.020(2) -0.047(2) -0.0107(18)
C1 0.037(4) 0.045(4) 0.044(3) 0.002(3) 0.010(3) -0.003(3)
C2 0.035(4) 0.044(4) 0.040(3) -0.006(3) 0.006(3) 0.001(3)
C3 0.044(4) 0.039(4) 0.043(3) -0.004(3) 0.010(3) 0.007(3)
C4 0.043(4) 0.046(4) 0.037(3) 0.003(3) 0.002(3) 0.001(3)
C5 0.039(4) 0.040(4) 0.041(3) -0.006(3) 0.004(3) 0.000(3)
C6 0.035(4) 0.044(4) 0.038(3) 0.005(3) 0.007(3) -0.004(3)
C7 0.041(4) 0.044(4) 0.037(3) -0.006(3) 0.011(3) -0.004(3)
C8 0.035(4) 0.042(4) 0.046(3) -0.002(3) 0.005(3) 0.001(3)
C9 0.054(4) 0.045(4) 0.037(3) 0.002(3) 0.002(3) 0.007(3)
C10 0.046(4) 0.035(4) 0.042(3) 0.000(3) 0.005(3) 0.001(3)
C11 0.044(4) 0.047(4) 0.045(4) 0.003(3) 0.009(3) -0.003(3)
C12 0.045(4) 0.054(4) 0.035(3) -0.006(3) 0.003(3) -0.002(3)
C13 0.044(4) 0.040(4) 0.054(4) -0.006(3) 0.010(3) -0.003(3)
C14 0.052(5) 0.040(4) 0.047(4) 0.004(3) 0.008(3) -0.001(3)
C15 0.048(5) 0.046(4) 0.049(4) 0.008(3) 0.005(3) 0.002(3)
C16 0.054(5) 0.041(4) 0.048(4) 0.006(3) 0.003(3) 0.005(3)
C17 0.053(5) 0.051(4) 0.041(3) -0.004(3) 0.003(3) -0.004(4)
C18 0.046(4) 0.044(4) 0.043(3) -0.005(3) 0.000(3) 0.003(3)
C19 0.044(4) 0.035(4) 0.047(4) -0.001(3) 0.007(3) 0.004(3)
C20 0.037(4) 0.041(4) 0.052(4) 0.009(3) 0.009(3) 0.002(3)
C21 0.053(5) 0.057(5) 0.045(4) 0.010(3) 0.006(3) -0.003(4)
C22 0.053(5) 0.062(5) 0.044(4) 0.001(3) 0.013(3) 0.004(4)
C23 0.055(5) 0.047(4) 0.056(4) -0.010(3) 0.010(4) 0.001(4)
C24 0.053(5) 0.040(4) 0.062(4) 0.000(3) 0.007(4) 0.007(3)
C25 0.052(5) 0.046(4) 0.051(4) 0.002(3) 0.006(3) 0.010(4)
C26 0.052(5) 0.052(5) 0.047(4) 0.003(3) -0.007(3) 0.006(4)
C27 0.051(5) 0.052(5) 0.052(4) -0.001(3) -0.008(4) -0.003(4)
C28 0.042(4) 0.045(4) 0.058(4) 0.000(3) 0.000(3) -0.003(3)
C29 0.042(4) 0.035(4) 0.063(4) -0.001(3) 0.007(3) -0.004(3)
C30 0.046(5) 0.049(4) 0.053(4) 0.008(3) 0.008(3) -0.001(3)
C31 0.056(5) 0.070(6) 0.047(4) 0.004(4) 0.020(4) -0.001(4)
C32 0.047(5) 0.068(5) 0.048(4) 0.001(3) 0.017(3) 0.004(4)
C33 0.059(5) 0.055(5) 0.057(4) -0.013(3) 0.017(4) 0.011(4)
C34 0.053(5) 0.050(5) 0.072(5) -0.008(4) 0.017(4) 0.016(4)
C35 0.046(5) 0.060(5) 0.069(5) 0.010(4) -0.002(4) 0.015(4)
C36 0.043(5) 0.062(5) 0.062(4) 0.004(4) -0.007(4) 0.011(4)
C37 0.042(5) 0.061(5) 0.061(4) -0.003(4) -0.006(4) 0.003(4)
C38 0.050(5) 0.060(5) 0.070(5) -0.011(4) -0.002(4) -0.008(4)
C39 0.044(5) 0.056(5) 0.080(5) 0.009(4) 0.011(4) -0.009(4)
C40 0.051(5) 0.051(5) 0.060(4) 0.004(3) 0.014(4) -0.005(4)
C41 0.061(6) 0.062(5) 0.075(5) 0.009(4) 0.032(4) -0.002(4)
C42 0.059(5) 0.071(6) 0.058(4) -0.008(4) 0.028(4) 0.000(5)
C43 0.051(5) 0.062(5) 0.076(5) -0.008(4) 0.029(4) 0.014(4)
C44 0.050(5) 0.067(6) 0.076(5) -0.014(4) 0.007(4) 0.017(4)
C45 0.049(5) 0.059(5) 0.078(5) 0.001(4) 0.008(4) 0.018(4)
C46 0.040(5) 0.073(6) 0.073(5) -0.002(4) -0.008(4) 0.007(4)
C47 0.032(4) 0.065(6) 0.089(6) 0.001(5) -0.013(4) -0.002(4)
C48 0.038(5) 0.063(5) 0.084(6) -0.003(4) -0.001(4) -0.014(4)
C49 0.056(5) 0.051(5) 0.073(5) -0.002(4) 0.020(4) -0.011(4)
C50 0.054(5) 0.058(5) 0.075(5) 0.014(4) 0.023(4) -0.011(4)
C51 0.048(5) 0.085(7) 0.067(5) 0.002(4) 0.029(4) -0.004(4)
C52 0.047(5) 0.070(6) 0.082(5) -0.004(4) 0.025(4) 0.016(4)
C53 0.038(5) 0.063(6) 0.099(6) -0.007(5) 0.003(4) 0.014(4)
C54 0.034(5) 0.080(6) 0.086(6) -0.004(5) 0.003(4) -0.019(4)
C55 0.043(5) 0.063(6) 0.091(6) 0.007(4) 0.018(4) -0.011(4)
C56 0.047(5) 0.083(7) 0.096(6) 0.002(5) 0.040(5) -0.002(5)
C57 0.036(5) 0.086(7) 0.095(6) -0.007(5) 0.023(4) 0.006(5)
C58 0.025(4) 0.095(7) 0.099(7) 0.000(5) 0.011(4) 0.001(4)
C59 0.033(5) 0.077(7) 0.106(7) -0.005(5) 0.017(5) -0.008(4)
C60 0.043(5) 0.082(7) 0.100(7) -0.001(5) 0.032(5) -0.014(5)
C61 0.041(4) 0.044(4) 0.040(3) 0.004(3) 0.003(3) 0.007(3)
C62 0.079(7) 0.168(11) 0.078(6) 0.052(7) 0.028(5) 0.061(7)
C63 0.080(8) 0.197(14) 0.131(10) 0.077(9) 0.043(7) 0.077(9)
C64 0.050(5) 0.085(6) 0.068(5) 0.011(4) 0.000(4) 0.025(5)
C65 0.061(7) 0.169(12) 0.109(8) 0.083(8) -0.001(6) 0.031(7)
C66 0.056(6) 0.187(13) 0.106(8) 0.089(8) 0.013(5) 0.018(7)
C67 0.047(4) 0.050(4) 0.044(4) -0.008(3) 0.005(3) -0.006(3)
C68 0.055(5) 0.072(6) 0.068(5) -0.001(4) 0.003(4) -0.012(4)
C69 0.069(6) 0.089(7) 0.091(7) 0.006(5) 0.011(5) -0.040(5)
C70 0.061(6) 0.082(7) 0.076(6) -0.011(5) 0.001(5) -0.023(5)
C71 0.077(7) 0.128(9) 0.072(6) -0.022(6) -0.011(5) -0.025(7)
C72 0.055(5) 0.106(7) 0.059(5) -0.016(5) 0.009(4) -0.018(5)
C73 0.052(4) 0.037(4) 0.049(4) 0.005(3) 0.008(3) -0.002(3)
C74 0.091(7) 0.081(6) 0.056(5) -0.005(4) 0.008(5) -0.026(5)
C75 0.097(8) 0.084(7) 0.074(6) 0.010(5) 0.012(5) -0.039(6)
C76 0.070(6) 0.082(7) 0.068(5) 0.028(5) -0.005(4) -0.031(5)
C77 0.082(7) 0.085(7) 0.073(5) 0.005(5) 0.033(5) -0.018(6)
C78 0.084(6) 0.070(6) 0.063(5) -0.002(4) 0.023(5) -0.016(5)
C79 0.052(4) 0.049(4) 0.046(4) -0.003(3) 0.008(3) -0.003(4)
C80 0.053(5) 0.103(7) 0.044(4) 0.003(4) -0.001(4) -0.010(5)
C81 0.086(7) 0.121(9) 0.039(4) -0.001(4) 0.004(4) -0.025(6)
C82 0.101(8) 0.065(6) 0.055(5) -0.002(4) 0.024(5) -0.013(5)
C83 0.082(7) 0.150(10) 0.052(5) 0.004(5) 0.019(5) 0.034(7)
C84 0.080(7) 0.145(10) 0.046(4) 0.016(5) 0.027(4) 0.036(7)
C85 0.050(4) 0.033(4) 0.054(4) -0.005(3) 0.004(3) 0.007(3)
C86 0.088(7) 0.098(7) 0.060(5) 0.000(5) 0.012(5) 0.045(6)
C87 0.088(7) 0.126(9) 0.065(5) -0.016(5) 0.018(5) 0.047(7)
C88 0.060(5) 0.073(6) 0.068(5) -0.019(4) 0.017(4) 0.016(5)
C89 0.066(6) 0.081(7) 0.089(6) 0.002(5) 0.011(5) 0.037(5)
C90 0.070(6) 0.078(6) 0.071(5) -0.002(4) 0.013(4) 0.022(5)
C119 0.095(10) 0.094(10) 0.27(2) -0.043(10) 0.012(11) 0.001(8)
C122 0.047(8) 0.23(2) 0.44(4) -0.11(2) 0.040(13) 0.017(11)
O1 0.184(9) 0.119(7) 0.115(6) -0.018(5) -0.029(6) 0.004(6)
O2 0.143(8) 0.090(6) 0.126(6) -0.004(5) -0.021(5) -0.033(5)
O3 0.160(10) 0.073(6) 0.359(17) -0.004(8) -0.006(10) -0.039(6)

loop_
_atom_type_symbol
_atom_type_description
_atom_type_scat_dispersion_real
_atom_type_scat_dispersion_imag
_atom_type_scat_source
C C 0.0033 0.0016 'International Tables Vol C Tables 4.2.6.8 and 6.1.1.4'
H H 0 0 'International Tables Vol C Tables 4.2.6.8 and 6.1.1.4'
O O 0.0106 0.006 'International Tables Vol C Tables 4.2.6.8 and 6.1.1.4'
K K 0.2009 0.2494 'International Tables Vol C Tables 4.2.6.8 and 6.1.1.4'

loop_
_geom_angle_atom_site_label_1
_geom_angle_atom_site_label_2
_geom_angle_atom_site_label_3
_geom_angle
_geom_angle_site_symmetry_1
_geom_angle_site_symmetry_3
O4A K1 O5A 151.6(4) 4_556 3
O4A K1 C63 105.7(4) 4_556 .
O5A K1 C63 75.0(4) 3 .
O4A K1 C62 123.4(4) 4_556 .
O5A K1 C62 69.7(3) 3 .
C63 K1 C62 27.2(2) . .
O4A K1 C69 107.8(4) 4_556 .
O5A K1 C69 75.6(3) 3 .
C63 K1 C69 146.5(3) . .
C62 K1 C69 124.3(3) . .
O4A K1 C68 123.6(3) 4_556 .
O5A K1 C68 71.3(3) 3 .
C63 K1 C68 126.3(3) . .
C62 K1 C68 100.6(3) . .
C69 K1 C68 25.4(2) . .
O4A K1 C70 82.9(3) 4_556 .
O5A K1 C70 99.2(3) 3 .
C63 K1 C70 170.6(3) . .
C62 K1 C70 143.9(3) . .
C69 K1 C70 25.1(2) . .
C68 K1 C70 44.3(2) . .
O4A K1 C64 82.0(3) 4_556 .
O5A K1 C64 98.3(3) 3 .
C63 K1 C64 24.3(2) . .
C62 K1 C64 44.7(2) . .
C69 K1 C64 168.9(2) . .
C68 K1 C64 143.9(2) . .
C70 K1 C64 162.5(3) . .
O4A K1 C71 74.0(3) 4_556 .
O5A K1 C71 117.5(4) 3 .
C63 K1 C71 155.0(3) . .
C62 K1 C71 132.8(3) . .
C69 K1 C71 42.4(3) . .
C68 K1 C71 49.7(2) . .
C70 K1 C71 23.5(2) . .
C64 K1 C71 140.9(3) . .
O4A K1 C67 111.5(3) 4_556 .
O5A K1 C67 90.6(3) 3 .
C63 K1 C67 121.3(3) . .
C62 K1 C67 94.2(2) . .
C69 K1 C67 43.5(2) . .
C68 K1 C67 24.34(18) . .
C70 K1 C67 50.6(2) . .
C64 K1 C67 128.6(2) . .
C71 K1 C67 42.5(2) . .
O4A K1 C72 87.7(3) 4_556 .
O5A K1 C72 113.2(3) 3 .
C63 K1 C72 132.5(3) . .
C62 K1 C72 108.6(3) . .
C69 K1 C72 49.7(3) . .
C68 K1 C72 42.4(2) . .
C70 K1 C72 42.6(2) . .
C64 K1 C72 127.6(3) . .
C71 K1 C72 24.2(2) . .
C67 K1 C72 23.84(17) . .
O4A K1 C61 111.8(3) 4_556 .
O5A K1 C61 88.9(3) 3 .
C63 K1 C61 44.5(2) . .
C62 K1 C61 24.0(2) . .
C69 K1 C61 119.4(2) . .
C68 K1 C61 94.0(2) . .
C70 K1 C61 129.2(2) . .
C64 K1 C61 50.5(2) . .
C71 K1 C61 111.6(2) . .
C67 K1 C61 79.53(19) . .
C72 K1 C61 88.1(2) . .
O2 K2 O2 180.0000(10) . 5_556
O2 K2 O3 90.9(3) . .
O2 K2 O3 89.1(3) 5_556 .
O2 K2 O3 89.1(3) . 5_556
O2 K2 O3 90.9(3) 5_556 5_556
O3 K2 O3 180.0000(10) . 5_556
O2 K2 O1 84.6(3) . 5_556
O2 K2 O1 95.4(3) 5_556 5_556
O3 K2 O1 89.1(4) . 5_556
O3 K2 O1 90.9(4) 5_556 5_556
O2 K2 O1 95.4(3) . .
O2 K2 O1 84.6(3) 5_556 .
O3 K2 O1 90.9(4) . .
O3 K2 O1 89.1(4) 5_556 .
O1 K2 O1 180.0(3) 5_556 .
C2 C1 C5 107.9(5) . .
C2 C1 C6 123.6(6) . .
C5 C1 C6 124.2(6) . .
C1 C2 C3 108.2(5) . .
C1 C2 C7 124.1(6) . .
C3 C2 C7 125.0(6) . .
C2 C3 C4 107.9(6) . .
C2 C3 C8 123.7(5) . .
C4 C3 C8 124.4(6) . .
C5 C4 C3 107.8(5) . .
C5 C4 C9 125.0(6) . .
C3 C4 C9 123.8(6) . .
C4 C5 C1 108.1(6) . .
C4 C5 C10 123.7(5) . .
C1 C5 C10 124.1(6) . .
C1 C6 C61 115.1(5) . .
C1 C6 C11 107.3(5) . .
C61 C6 C11 112.4(5) . .
C1 C6 C20 107.0(5) . .
C61 C6 C20 113.2(5) . .
C11 C6 C20 100.7(5) . .
C2 C7 C67 115.2(5) . .
C2 C7 C12 105.8(5) . .
C67 C7 C12 114.6(5) . .
C2 C7 C13 105.1(5) . .
C67 C7 C13 114.0(5) . .
C12 C7 C13 100.5(5) . .
C3 C8 C73 114.8(6) . .
C3 C8 C14 106.7(5) . .
C73 C8 C14 113.4(5) . .
C3 C8 C15 106.6(5) . .
C73 C8 C15 113.8(5) . .
C14 C8 C15 100.3(5) . .
C4 C9 C16 106.7(5) . .
C4 C9 C17 106.4(5) . .
C16 C9 C17 101.5(6) . .
C4 C9 C79 116.1(6) . .
C16 C9 C79 113.7(5) . .
C17 C9 C79 111.2(5) . .
C5 C10 C85 115.1(6) . .
C5 C10 C18 106.6(5) . .
C85 C10 C18 113.9(5) . .
C5 C10 C19 106.8(5) . .
C85 C10 C19 112.5(5) . .
C18 C10 C19 100.7(5) . .
C12 C11 C21 119.6(7) . .
C12 C11 C6 123.7(6) . .
C21 C11 C6 109.7(6) . .
C11 C12 C22 120.0(7) . .
C11 C12 C7 124.5(6) . .
C22 C12 C7 109.5(6) . .
C14 C13 C23 119.4(7) . .
C14 C13 C7 125.1(6) . .
C23 C13 C7 108.9(6) . .
C13 C14 C24 119.8(7) . .
C13 C14 C8 123.8(6) . .
C24 C14 C8 109.4(6) . .
C16 C15 C25 120.8(7) . .
C16 C15 C8 122.6(6) . .
C25 C15 C8 109.6(6) . .
C15 C16 C26 118.7(7) . .
C15 C16 C9 125.8(6) . .
C26 C16 C9 108.8(6) . .
C18 C17 C27 119.3(7) . .
C18 C17 C9 124.4(6) . .
C27 C17 C9 109.7(6) . .
C17 C18 C28 120.0(6) . .
C17 C18 C10 123.9(6) . .
C28 C18 C10 109.4(5) . .
C20 C19 C29 119.7(6) . .
C20 C19 C10 123.9(6) . .
C29 C19 C10 109.2(5) . .
C19 C20 C30 118.7(6) . .
C19 C20 C6 124.3(6) . .
C30 C20 C6 109.8(6) . .
C31 C21 C11 120.7(7) . .
C31 C21 C30 121.7(7) . .
C11 C21 C30 108.8(6) . .
C32 C22 C23 120.6(7) . .
C32 C22 C12 120.3(7) . .
C23 C22 C12 109.0(6) . .
C33 C23 C22 119.7(7) . .
C33 C23 C13 121.5(7) . .
C22 C23 C13 109.0(6) . .
C34 C24 C14 120.9(7) . .
C34 C24 C25 120.0(7) . .
C14 C24 C25 109.3(6) . .
C35 C25 C15 121.4(7) . .
C35 C25 C24 120.1(7) . .
C15 C25 C24 108.9(6) . .
C36 C26 C27 119.0(8) . .
C36 C26 C16 121.1(7) . .
C27 C26 C16 109.3(7) . .
C37 C27 C26 121.2(8) . .
C37 C27 C17 120.3(7) . .
C26 C27 C17 108.1(7) . .
C38 C28 C18 120.9(7) . .
C38 C28 C29 119.8(7) . .
C18 C28 C29 109.3(6) . .
C39 C29 C19 120.8(6) . .
C39 C29 C28 120.7(7) . .
C19 C29 C28 108.9(6) . .
C40 C30 C20 122.5(7) . .
C40 C30 C21 118.9(7) . .
C20 C30 C21 108.8(6) . .
C21 C31 C32 119.4(7) . .
C21 C31 C41 117.3(7) . .
C32 C31 C41 109.7(7) . .
C22 C32 C31 119.8(7) . .
C22 C32 C42 119.0(7) . .
C31 C32 C42 108.6(7) . .
C23 C33 C34 118.3(7) . .
C23 C33 C43 120.1(7) . .
C34 C33 C43 108.5(7) . .
C24 C34 C33 119.8(7) . .
C24 C34 C44 119.3(7) . .
C33 C34 C44 108.0(7) . .
C25 C35 C36 118.6(7) . .
C25 C35 C45 119.7(7) . .
C36 C35 C45 108.2(7) . .
C26 C36 C35 119.3(7) . .
C26 C36 C46 120.9(8) . .
C35 C36 C46 107.7(7) . .
C27 C37 C38 120.7(7) . .
C27 C37 C47 119.9(8) . .
C38 C37 C47 107.7(7) . .
C28 C38 C37 118.6(7) . .
C28 C38 C48 119.3(7) . .
C37 C38 C48 108.8(7) . .
C29 C39 C40 119.9(7) . .
C29 C39 C49 119.6(7) . .
C40 C39 C49 108.4(7) . .
C30 C40 C39 118.2(7) . .
C30 C40 C50 120.5(7) . .
C39 C40 C50 108.3(7) . .
C50 C41 C51 120.5(8) . .
C50 C41 C31 121.6(8) . .
C51 C41 C31 105.9(7) . .
C43 C42 C32 120.9(8) . .
C43 C42 C51 119.5(8) . .
C32 C42 C51 107.1(7) . .
C42 C43 C52 120.1(8) . .
C42 C43 C33 119.6(7) . .
C52 C43 C33 108.3(7) . .
C45 C44 C52 119.6(8) . .
C45 C44 C34 121.3(8) . .
C52 C44 C34 107.7(7) . .
C44 C45 C53 120.6(8) . .
C44 C45 C35 119.5(8) . .
C53 C45 C35 107.1(7) . .
C47 C46 C36 119.9(8) . .
C47 C46 C53 119.0(8) . .
C36 C46 C53 109.0(8) . .
C46 C47 C54 119.6(9) . .
C46 C47 C37 119.2(8) . .
C54 C47 C37 108.5(7) . .
C49 C48 C54 119.9(8) . .
C49 C48 C38 121.2(8) . .
C54 C48 C38 107.1(7) . .
C48 C49 C55 120.8(8) . .
C48 C49 C39 119.5(7) . .
C55 C49 C39 106.4(7) . .
C41 C50 C55 119.8(8) . .
C41 C50 C40 119.9(8) . .
C55 C50 C40 108.1(7) . .
C56 C51 C41 119.4(8) . .
C56 C51 C42 119.8(8) . .
C41 C51 C42 108.6(7) . .
C57 C52 C43 120.7(8) . .
C57 C52 C44 119.3(8) . .
C43 C52 C44 107.4(8) . .
C58 C53 C46 121.1(8) . .
C58 C53 C45 119.7(8) . .
C46 C53 C45 107.9(8) . .
C59 C54 C47 120.7(9) . .
C59 C54 C48 119.6(8) . .
C47 C54 C48 107.9(8) . .
C60 C55 C50 121.5(9) . .
C60 C55 C49 119.0(8) . .
C50 C55 C49 108.8(7) . .
C51 C56 C57 119.8(9) . .
C51 C56 C60 119.5(9) . .
C57 C56 C60 108.2(9) . .
C52 C57 C58 121.8(9) . .
C52 C57 C56 120.1(8) . .
C58 C57 C56 107.2(9) . .
C53 C58 C57 118.8(9) . .
C53 C58 C59 118.5(9) . .
C57 C58 C59 109.8(9) . .
C54 C59 C58 121.0(9) . .
C54 C59 C60 119.1(9) . .
C58 C59 C60 107.9(8) . .
C55 C60 C59 121.5(9) . .
C55 C60 C56 119.3(9) . .
C59 C60 C56 106.9(9) . .
C66 C61 C62 114.6(7) . .
C66 C61 C6 122.9(7) . .
C62 C61 C6 122.5(6) . .
C66 C61 K1 89.4(6) . .
C62 C61 K1 63.7(6) . .
C6 C61 K1 116.5(4) . .
C61 C62 C63 121.5(8) . .
C61 C62 K1 92.3(7) . .
C63 C62 K1 74.2(8) . .
C64 C63 C62 121.8(10) . .
C64 C63 K1 91.4(8) . .
C62 C63 K1 78.6(8) . .
C65 C64 C63 115.7(9) . .
C65 C64 K1 93.2(7) . .
C63 C64 K1 64.3(8) . .
C64 C65 C66 124.2(9) . .
C61 C66 C65 121.8(9) . .
C68 C67 C72 118.4(7) . .
C68 C67 C7 120.0(6) . .
C72 C67 C7 121.5(7) . .
C68 C67 K1 71.9(5) . .
C72 C67 K1 79.4(5) . .
C7 C67 K1 116.9(4) . .
C67 C68 C69 120.5(8) . .
C67 C68 K1 83.8(5) . .
C69 C68 K1 76.3(6) . .
C70 C69 C68 120.5(9) . .
C70 C69 K1 80.4(6) . .
C68 C69 K1 78.3(5) . .
C71 C70 C69 118.4(9) . .
C71 C70 K1 81.9(7) . .
C69 C70 K1 74.5(6) . .
C70 C71 C72 122.2(9) . .
C70 C71 K1 74.5(6) . .
C72 C71 K1 79.6(6) . .
C67 C72 C71 119.9(8) . .
C67 C72 K1 76.7(5) . .
C71 C72 K1 76.2(6) . .
C78 C73 C74 117.0(7) . .
C78 C73 C8 120.4(6) . .
C74 C73 C8 122.6(6) . .
C75 C74 C73 123.1(8) . .
C76 C75 C74 118.5(8) . .
C75 C76 C77 121.1(8) . .
C76 C77 C78 118.9(8) . .
C73 C78 C77 121.3(8) . .
C84 C79 C80 118.9(7) . .
C84 C79 C9 119.1(6) . .
C80 C79 C9 122.0(7) . .
C81 C80 C79 121.5(8) . .
C80 C81 C82 120.4(8) . .
C83 C82 C81 119.5(8) . .
C82 C83 C84 119.9(9) . .
C79 C84 C83 119.8(8) . .
C90 C85 C86 117.4(7) . .
C90 C85 C10 121.8(6) . .
C86 C85 C10 120.8(6) . .
C85 C86 C87 119.6(8) . .
C88 C87 C86 121.9(8) . .
C89 C88 C87 117.9(8) . .
C88 C89 C90 121.2(8) . .
C85 C90 C89 121.8(8) . .
O1 C101 C102 107.5(11) . .
C103 C102 C101 102.7(12) . .
C102 C103 C104 105.4(13) . .
O1 C104 C103 103.7(12) . .
O2 C105 C106 105.1(15) . .
C107 C106 C105 101.4(15) . .
C106 C107 C108 108.5(15) . .
O2 C108 C107 104.5(13) . .
C110 C109 O3 104.9(16) . .
C109 C110 C111 106.3(16) . .
C112 C111 C110 107.2(16) . .
C111 C112 O3 102.8(16) . .
C114 C113 O4A 115(2) . .
C113 C114 C115 106.4(19) . .
C113 C114 K1 120.0(17) . 3_445
C115 C114 K1 95.4(15) . 3_445
C116 C115 C114 99.9(19) . .
O4A C116 C115 112.1(19) . .
C120 C119 O5A 102.3(11) . .
C121 C120 C119 104.8(13) . .
C122 C121 C120 110.0(16) . .
C121 C122 O5A 101.5(14) . .
O6 C123 C124 107.6(16) . .
C125 C124 C123 105.6(15) . .
C124 C125 C126 102.9(15) . .
O6 C126 C125 107.9(16) . .
C101 O1 C104 110.1(11) . .
C101 O1 K2 121.8(7) . .
C104 O1 K2 121.0(8) . .
C108 O2 C105 106.8(12) . .
C108 O2 K2 126.2(8) . .
C105 O2 K2 126.2(9) . .
C109 O3 C112 108.7(13) . .
C109 O3 K2 116.6(12) . .
C112 O3 K2 131.8(11) . .
C116 O4A C113 105.5(15) . .
C116 O4A K1 134.8(12) . 4_546
C113 O4A K1 116.6(12) . 4_546
C122 O5A C119 87.0(12) . .
C122 O5A K1 136.2(11) . 3_445
C119 O5A K1 136.5(9) . 3_445
C123 O6 C126 105.9(16) . .

loop_
_geom_bond_atom_site_label_1
_geom_bond_atom_site_label_2
_geom_bond_distance
_geom_bond_site_symmetry_2
K1 O4A 2.742(13) 4_556
K1 O5A 2.754(13) 3
K1 C63 2.957(16) .
K1 C62 3.012(14) .
K1 C69 3.141(11) .
K1 C68 3.165(9) .
K1 C70 3.214(10) .
K1 C64 3.280(10) .
K1 C71 3.302(12) .
K1 C67 3.310(8) .
K1 C72 3.343(10) .
K1 C61 3.357(8) .
K2 O2 2.644(8) .
K2 O2 2.644(8) 5_556
K2 O3 2.678(10) .
K2 O3 2.678(10) 5_556
K2 O1 2.695(10) 5_556
K2 O1 2.695(10) .
C1 C2 1.409(9) .
C1 C5 1.413(8) .
C1 C6 1.511(8) .
C2 C3 1.412(8) .
C2 C7 1.509(8) .
C3 C4 1.416(9) .
C3 C8 1.505(9) .
C4 C5 1.412(9) .
C4 C9 1.490(8) .
C5 C10 1.506(9) .
C6 C61 1.513(9) .
C6 C11 1.530(9) .
C6 C20 1.536(9) .
C7 C67 1.522(9) .
C7 C12 1.542(9) .
C7 C13 1.550(9) .
C8 C73 1.522(9) .
C8 C14 1.544(9) .
C8 C15 1.560(9) .
C9 C16 1.538(9) .
C9 C17 1.540(10) .
C9 C79 1.559(9) .
C10 C85 1.515(9) .
C10 C18 1.546(9) .
C10 C19 1.550(9) .
C11 C12 1.369(10) .
C11 C21 1.435(9) .
C12 C22 1.442(10) .
C13 C14 1.364(9) .
C13 C23 1.451(9) .
C14 C24 1.441(10) .
C15 C16 1.354(9) .
C15 C25 1.431(10) .
C16 C26 1.461(10) .
C17 C18 1.369(9) .
C17 C27 1.455(10) .
C18 C28 1.434(10) .
C19 C20 1.375(9) .
C19 C29 1.443(9) .
C20 C30 1.428(9) .
C21 C31 1.402(10) .
C21 C30 1.438(10) .
C22 C32 1.398(10) .
C22 C23 1.436(10) .
C23 C33 1.402(10) .
C24 C34 1.401(10) .
C24 C25 1.443(9) .
C25 C35 1.387(10) .
C26 C36 1.384(10) .
C26 C27 1.448(10) .
C27 C37 1.373(10) .
C28 C38 1.395(10) .
C28 C29 1.443(9) .
C29 C39 1.396(10) .
C30 C40 1.400(10) .
C31 C32 1.414(11) .
C31 C41 1.467(11) .
C32 C42 1.455(11) .
C33 C34 1.430(10) .
C33 C43 1.451(11) .
C34 C44 1.462(11) .
C35 C36 1.446(11) .
C35 C45 1.486(11) .
C36 C46 1.454(11) .
C37 C38 1.427(11) .
C37 C47 1.472(11) .
C38 C48 1.469(11) .
C39 C40 1.419(10) .
C39 C49 1.469(11) .
C40 C50 1.440(11) .
C41 C50 1.365(11) .
C41 C51 1.461(11) .
C42 C43 1.379(11) .
C42 C51 1.461(11) .
C43 C52 1.447(11) .
C44 C45 1.348(11) .
C44 C52 1.462(12) .
C45 C53 1.456(12) .
C46 C47 1.387(12) .
C46 C53 1.456(12) .
C47 C54 1.439(12) .
C48 C49 1.363(11) .
C48 C54 1.467(12) .
C49 C55 1.441(11) .
C50 C55 1.432(11) .
C51 C56 1.383(12) .
C52 C57 1.359(12) .
C53 C58 1.385(12) .
C54 C59 1.368(12) .
C55 C60 1.366(12) .
C56 C57 1.455(13) .
C56 C60 1.467(12) .
C57 C58 1.428(12) .
C58 C59 1.437(13) .
C59 C60 1.453(12) .
C61 C66 1.345(10) .
C61 C62 1.368(11) .
C62 C63 1.405(12) .
C63 C64 1.348(12) .
C64 C65 1.290(12) .
C65 C66 1.392(12) .
C67 C68 1.372(10) .
C67 C72 1.375(9) .
C68 C69 1.388(11) .
C69 C70 1.384(12) .
C70 C71 1.332(12) .
C71 C72 1.394(11) .
C73 C78 1.369(9) .
C73 C74 1.374(10) .
C74 C75 1.370(12) .
C75 C76 1.363(11) .
C76 C77 1.363(12) .
C77 C78 1.400(11) .
C79 C84 1.359(12) .
C79 C80 1.371(9) .
C80 C81 1.365(11) .
C81 C82 1.367(13) .
C82 C83 1.359(12) .
C83 C84 1.420(11) .
C85 C90 1.364(10) .
C85 C86 1.385(10) .
C86 C87 1.410(11) .
C87 C88 1.354(11) .
C88 C89 1.355(11) .
C89 C90 1.390(11) .
C101 O1 1.407(13) .
C101 C102 1.485(16) .
C102 C103 1.464(16) .
C103 C104 1.513(18) .
C104 O1 1.446(15) .
C105 O2 1.404(19) .
C105 C106 1.48(2) .
C106 C107 1.356(19) .
C107 C108 1.490(19) .
C108 O2 1.401(15) .
C109 C110 1.35(2) .
C109 O3 1.43(2) .
C110 C111 1.453(18) .
C111 C112 1.39(2) .
C112 O3 1.47(2) .
C113 C114 1.25(2) .
C113 O4A 1.42(2) .
C114 C115 1.54(3) .
C114 K1 3.40(2) 3_445
C115 C116 1.48(3) .
C116 O4A 1.295(18) .
C119 C120 1.468(18) .
C119 O5A 1.67(2) .
C120 C121 1.429(19) .
C121 C122 1.34(2) .
C122 O5A 1.64(2) .
C123 O6 1.356(18) .
C123 C124 1.455(19) .
C124 C125 1.45(2) .
C125 C126 1.491(19) .
C126 O6 1.37(2) .
O4A K1 2.742(13) 4_546
O5A K1 2.754(13) 3_445
C118 O4B 1.47(2) .
